data_4131331
loop_
_publ_author_name
'Ohtawa, Masaki'
'Krambis, Michael J.'
'Cerne, Rok'
'Schkeryantz, Jeffrey M.'
'Witkin, Jeffrey M.'
'Shenvi, Ryan A.'

_publ_section_title
;
 Synthesis of (-)-11-O-Debenzoyltashironin: Neurotrophic Sesquiterpenes
 Cause Hyperexcitation.
;
_journal_issue 28
_journal_name_full 'Journal of the American Chemical Society'
_journal_page_first 9637
_journal_page_last 9644
_journal_paper_doi 10.1021/jacs.7b04206
_journal_volume 139
_journal_year 2017
_chemical_absolute_configuration ad
_chemical_formula_moiety 'C15 H22 O5'
_chemical_formula_sum 'C15 H22 O5'
_chemical_formula_weight 282.32
_space_group_crystal_system orthorhombic
_space_group_IT_number 19
_space_group_name_Hall 'P 2ac 2ab'
_space_group_name_H-M_alt 'P 21 21 21'
_atom_sites_solution_hydrogens mixed
_atom_sites_solution_primary dual
_atom_sites_solution_secondary difmap
_audit_creation_date 2016-11-16
_audit_creation_method
;
Olex2 1.2-beta
(compiled 2016.11.07 svn.r3352 for OlexSys, GUI svn.r5261)
;
_cell_angle_alpha 90
_cell_angle_beta 90
_cell_angle_gamma 90
_cell_formula_units_Z 4
_cell_length_a 9.3686(2)
_cell_length_b 10.5348(2)
_cell_length_c 13.5886(3)
_cell_measurement_reflns_used 8758
_cell_measurement_temperature 100
_cell_measurement_theta_max 68.234
_cell_measurement_theta_min 4.197
_cell_volume 1341.14(5)
_computing_cell_refinement 'SAINT v8.37A (Bruker, 2016)'
_computing_data_collection 'APEX3 v2016.5-0 (Bruker, 2016)'
_computing_data_reduction 'SAINT v8.37A (Bruker, 2016)'
_computing_molecular_graphics 'Olex2 (Dolomanov et al., 2009)'
_computing_publication_material 'Olex2 (Dolomanov et al., 2009)'
_computing_structure_refinement 'ShelXL (Sheldrick, 2015)'
_computing_structure_solution 'ShelXT (Sheldrick, 2015)'
_diffrn_ambient_temperature 100.0
_diffrn_detector 'Bruker APEX-II CCD'
_diffrn_detector_area_resol_mean 7.9
_diffrn_detector_type 'CCD Area Detector'
_diffrn_measured_fraction_theta_full 0.998
_diffrn_measured_fraction_theta_max 0.998
_diffrn_measurement_device 'Kappa Four-Circle Diffractometer'
_diffrn_measurement_device_type 'Bruker X8 APEX II'
_diffrn_measurement_method '\w and \f scans'
_diffrn_radiation_monochromator 'Double Bounce Multilayer Mirrors'
_diffrn_radiation_probe x-ray
_diffrn_radiation_type CuK\a
_diffrn_radiation_wavelength 1.54178
_diffrn_reflns_av_R_equivalents 0.0295
_diffrn_reflns_av_unetI/netI 0.0228
_diffrn_reflns_Laue_measured_fraction_full 0.998
_diffrn_reflns_Laue_measured_fraction_max 0.998
_diffrn_reflns_limit_h_max 11
_diffrn_reflns_limit_h_min -11
_diffrn_reflns_limit_k_max 12
_diffrn_reflns_limit_k_min -12
_diffrn_reflns_limit_l_max 16
_diffrn_reflns_limit_l_min -16
_diffrn_reflns_number 11828
_diffrn_reflns_point_group_measured_fraction_full 0.995
_diffrn_reflns_point_group_measured_fraction_max 0.994
_diffrn_reflns_theta_full 68.000
_diffrn_reflns_theta_max 68.229
_diffrn_reflns_theta_min 5.313
_diffrn_source 'Micro Focus Rotating Anode'
_diffrn_source_type 'Bruker Microstar FR-592'
_diffrn_standards_number 0
_exptl_absorpt_coefficient_mu 0.860
_exptl_absorpt_correction_T_max 0.3200
_exptl_absorpt_correction_T_min 0.2327
_exptl_absorpt_correction_type multi-scan
_exptl_absorpt_process_details
;
SADABS-2016/2 (Bruker,2016/2) was used for absorption correction.
wR2(int) was 0.0632 before and 0.0497 after correction.
The Ratio of minimum to maximum transmission is 0.7272.
The \l/2 correction factor is Not present.
;
_exptl_crystal_colour Colorless
_exptl_crystal_colour_primary Colorless
_exptl_crystal_density_diffrn 1.398
_exptl_crystal_description Block
_exptl_crystal_F_000 608
_exptl_crystal_size_max 0.157
_exptl_crystal_size_mid 0.133
_exptl_crystal_size_min 0.096
_refine_diff_density_max 0.216
_refine_diff_density_min -0.166
_refine_diff_density_rms 0.038
_refine_ls_abs_structure_details
;
 Flack x determined using 981 quotients [(I+)-(I-)]/[(I+)+(I-)]
 (Parsons, Flack and Wagner, Acta Cryst. B69 (2013) 249-259).
;
_refine_ls_abs_structure_Flack 0.03(5)
_refine_ls_extinction_method none
_refine_ls_goodness_of_fit_ref 1.065
_refine_ls_hydrogen_treatment mixed
_refine_ls_matrix_type full
_refine_ls_number_parameters 196
_refine_ls_number_reflns 2442
_refine_ls_number_restraints 3
_refine_ls_restrained_S_all 1.067
_refine_ls_R_factor_all 0.0296
_refine_ls_R_factor_gt 0.0291
_refine_ls_shift/su_max 0.000
_refine_ls_shift/su_mean 0.000
_refine_ls_structure_factor_coef Fsqd
_refine_ls_weighting_details 'w=1/[\s^2^(Fo^2^)+(0.0441P)^2^+0.2566P] where P=(Fo^2^+2Fc^2^)/3'
_refine_ls_weighting_scheme calc
_refine_ls_wR_factor_gt 0.0750
_refine_ls_wR_factor_ref 0.0754
_reflns_Friedel_coverage 0.714
_reflns_Friedel_fraction_full 0.990
_reflns_Friedel_fraction_max 0.988
_reflns_number_gt 2392
_reflns_number_total 2442
_reflns_threshold_expression 'I > 2\s(I)'
_cod_data_source_file ja7b04206_si_004.cif
_cod_data_source_block Shenvi95
_cod_depositor_comments
;
The following automatic conversions were performed:

data item '_diffrn_radiation_probe' value 'X-ray' was changed to
'x-ray' in accordance with the
/home/saulius/struct/COD-crude-data/automatic-downloads/DataCite-retrospective/ACS/depositions/lib/dictionaries/cif_core.dic
dictionary named 'cif_core.dic' version 2.4.2 last updated on
2011-04-26.

Automatic conversion script
Id: cif_fix_values 6909 2019-04-08 15:41:33Z antanas 
;
_cod_original_cell_volume 1341.15(5)
_cod_database_code 4131331
_shelx_space_group_comment
;
The symmetry employed for this shelxl refinement is uniquely defined
by the following loop, which should always be used as a source of
symmetry information in preference to the above space-group names.
They are only intended as comments.
;
_shelx_estimated_absorpt_t_max 0.922
_shelx_estimated_absorpt_t_min 0.877
_olex2_refinement_description
;
1. Fixed Uiso
 At 1.2 times of:
  All C(H) groups, All C(H,H) groups
 At 1.5 times of:
  All C(H,H,H) groups
2. Restrained distances
 O2-H2 = O1-H1 = O5-H5
 0.95 with sigma of 0.02
3.a Ternary CH refined with riding coordinates:
 C1(H1A), C7(H7)
3.b Secondary CH2 refined with riding coordinates:
 C5(H5A,H5B), C8(H8A,H8B), C9(H9A,H9B), C12(H12A,H12B)
3.c Idealised Me refined as rotating group:
 C13(H13A,H13B,H13C), C14(H14A,H14B,H14C), C15(H15A,H15B,H15C)
;
_shelx_shelxl_version_number 2016/6
_olex2_submission_special_instructions 'No special instructions were received'

loop_
_space_group_symop_operation_xyz
'x, y, z'
'-x+1/2, -y, z+1/2'
'-x, y+1/2, -z+1/2'
'x+1/2, -y+1/2, -z'

loop_
_atom_site_label
_atom_site_type_symbol
_atom_site_fract_x
_atom_site_fract_y
_atom_site_fract_z
_atom_site_U_iso_or_equiv
_atom_site_adp_type
_atom_site_occupancy
_atom_site_site_symmetry_order
_atom_site_calc_flag
_atom_site_refinement_flags_posn
O1 O 0.07272(14) 0.67893(13) 0.59597(10) 0.0230(3) Uani 1 1 d D
H1 H 0.128(3) 0.746(3) 0.619(2) 0.054(9) Uiso 1 1 d D
O2 O 0.35408(15) 0.67545(13) 0.47021(10) 0.0215(3) Uani 1 1 d D
H2 H 0.427(3) 0.731(2) 0.467(2) 0.040(7) Uiso 1 1 d D
O3 O 0.32381(14) 0.75774(12) 0.62446(10) 0.0214(3) Uani 1 1 d .
O4 O 0.52368(15) 0.35477(14) 0.56614(11) 0.0260(3) Uani 1 1 d .
O5 O 0.28117(16) 0.38812(13) 0.79041(11) 0.0249(3) Uani 1 1 d D
H5 H 0.232(3) 0.376(3) 0.8457(18) 0.040(8) Uiso 1 1 d D
C1 C 0.1743(2) 0.58274(18) 0.57191(14) 0.0198(4) Uani 1 1 d .
H1A H 0.150697 0.549600 0.504902 0.024 Uiso 1 1 calc R
C2 C 0.3267(2) 0.64337(18) 0.56740(14) 0.0194(4) Uani 1 1 d .
C3 C 0.4398(2) 0.55892(18) 0.61937(14) 0.0200(4) Uani 1 1 d .
C4 C 0.4228(2) 0.41967(18) 0.58974(13) 0.0197(4) Uani 1 1 d .
C5 C 0.2715(2) 0.37030(18) 0.59341(15) 0.0208(4) Uani 1 1 d .
H5A H 0.268284 0.289741 0.630859 0.025 Uiso 1 1 calc R
H5B H 0.236568 0.353627 0.525875 0.025 Uiso 1 1 calc R
C6 C 0.1768(2) 0.46978(18) 0.64340(15) 0.0206(4) Uani 1 1 d .
C7 C 0.0287(2) 0.42011(19) 0.67321(14) 0.0234(4) Uani 1 1 d .
H7 H 0.042608 0.332455 0.699785 0.028 Uiso 1 1 calc R
C8 C -0.0170(2) 0.5051(2) 0.76088(16) 0.0270(4) Uani 1 1 d .
H8A H -0.086513 0.570027 0.738932 0.032 Uiso 1 1 calc R
H8B H -0.061777 0.453186 0.813173 0.032 Uiso 1 1 calc R
C9 C 0.1208(2) 0.56930(19) 0.79975(15) 0.0234(4) Uani 1 1 d .
H9A H 0.118689 0.661773 0.786843 0.028 Uiso 1 1 calc R
H9B H 0.131062 0.555475 0.871466 0.028 Uiso 1 1 calc R
C10 C 0.2446(2) 0.50636(19) 0.74363(14) 0.0216(4) Uani 1 1 d .
C11 C 0.3882(2) 0.58282(18) 0.72850(14) 0.0209(4) Uani 1 1 d .
C12 C 0.3699(2) 0.72734(18) 0.72331(14) 0.0225(4) Uani 1 1 d .
H12A H 0.297727 0.755825 0.771752 0.027 Uiso 1 1 calc R
H12B H 0.461425 0.770195 0.738151 0.027 Uiso 1 1 calc R
C13 C 0.5906(2) 0.6049(2) 0.59814(15) 0.0240(4) Uani 1 1 d .
H13A H 0.658481 0.557148 0.638622 0.036 Uiso 1 1 calc GR
H13B H 0.597794 0.695469 0.613729 0.036 Uiso 1 1 calc GR
H13C H 0.612537 0.591614 0.528384 0.036 Uiso 1 1 calc GR
C14 C -0.0795(2) 0.4102(2) 0.58961(16) 0.0263(4) Uani 1 1 d .
H14A H -0.096857 0.494678 0.561963 0.040 Uiso 1 1 calc GR
H14B H -0.169180 0.375253 0.614984 0.040 Uiso 1 1 calc GR
H14C H -0.041865 0.354163 0.538187 0.040 Uiso 1 1 calc GR
C15 C 0.4981(2) 0.5546(2) 0.80906(15) 0.0258(4) Uani 1 1 d .
H15A H 0.517819 0.463272 0.810663 0.039 Uiso 1 1 calc GR
H15B H 0.460180 0.581570 0.872948 0.039 Uiso 1 1 calc GR
H15C H 0.586499 0.600905 0.795100 0.039 Uiso 1 1 calc GR

loop_
_atom_site_aniso_label
_atom_site_aniso_U_11
_atom_site_aniso_U_22
_atom_site_aniso_U_33
_atom_site_aniso_U_23
_atom_site_aniso_U_13
_atom_site_aniso_U_12
O1 0.0191(7) 0.0233(7) 0.0265(7) 0.0026(6) -0.0003(6) 0.0028(6)
O2 0.0206(7) 0.0243(7) 0.0198(6) 0.0028(5) -0.0002(5) -0.0043(6)
O3 0.0242(7) 0.0179(6) 0.0222(7) -0.0003(5) -0.0035(5) 0.0010(6)
O4 0.0221(7) 0.0254(7) 0.0305(7) -0.0033(6) 0.0011(6) 0.0045(6)
O5 0.0283(7) 0.0221(7) 0.0243(7) 0.0071(5) 0.0051(6) 0.0049(6)
C1 0.0171(9) 0.0229(9) 0.0194(9) -0.0002(8) 0.0005(7) -0.0002(8)
C2 0.0195(9) 0.0199(8) 0.0188(9) 0.0001(7) -0.0007(7) -0.0028(8)
C3 0.0188(9) 0.0206(9) 0.0206(9) -0.0012(7) -0.0012(8) -0.0007(7)
C4 0.0209(9) 0.0227(9) 0.0156(8) 0.0008(7) -0.0004(7) 0.0009(8)
C5 0.0217(9) 0.0192(9) 0.0214(9) 0.0008(7) 0.0021(8) -0.0001(7)
C6 0.0201(9) 0.0193(9) 0.0224(10) 0.0003(7) 0.0017(8) 0.0005(8)
C7 0.0212(10) 0.0236(10) 0.0255(10) 0.0035(8) 0.0045(8) 0.0000(8)
C8 0.0246(10) 0.0302(10) 0.0262(11) 0.0029(9) 0.0070(8) 0.0014(8)
C9 0.0253(10) 0.0249(9) 0.0199(9) 0.0009(8) 0.0026(8) 0.0045(8)
C10 0.0235(9) 0.0196(9) 0.0218(9) 0.0021(8) 0.0014(8) 0.0024(8)
C11 0.0226(9) 0.0203(9) 0.0200(9) -0.0010(7) -0.0026(8) 0.0011(8)
C12 0.0252(10) 0.0223(9) 0.0201(9) -0.0007(7) -0.0009(8) -0.0005(8)
C13 0.0201(9) 0.0259(9) 0.0258(10) -0.0012(8) -0.0022(8) -0.0005(8)
C14 0.0202(9) 0.0273(10) 0.0315(11) 0.0019(9) 0.0047(8) -0.0030(8)
C15 0.0301(11) 0.0241(9) 0.0230(10) 0.0005(8) -0.0060(9) -0.0003(8)

loop_
_atom_type_symbol
_atom_type_description
_atom_type_scat_dispersion_real
_atom_type_scat_dispersion_imag
_atom_type_scat_source
C C 0.0181 0.0091 'International Tables Vol C Tables 4.2.6.8 and 6.1.1.4'
H H 0.0000 0.0000 'International Tables Vol C Tables 4.2.6.8 and 6.1.1.4'
O O 0.0492 0.0322 'International Tables Vol C Tables 4.2.6.8 and 6.1.1.4'

loop_
_geom_angle_atom_site_label_1
_geom_angle_atom_site_label_2
_geom_angle_atom_site_label_3
_geom_angle
C1 O1 H1 104(2)
C2 O2 H2 110.2(18)
C2 O3 C12 108.09(14)
C10 O5 H5 112.2(19)
O1 C1 H1A 108.0
O1 C1 C2 109.11(15)
O1 C1 C6 114.51(16)
C2 C1 H1A 108.0
C6 C1 H1A 108.0
C6 C1 C2 109.10(15)
O2 C2 O3 108.29(15)
O2 C2 C1 107.77(15)
O2 C2 C3 116.52(16)
O3 C2 C1 107.73(15)
O3 C2 C3 104.40(15)
C3 C2 C1 111.74(15)
C2 C3 C11 97.28(14)
C4 C3 C2 111.02(15)
C4 C3 C11 111.59(15)
C13 C3 C2 111.39(16)
C13 C3 C4 110.62(16)
C13 C3 C11 114.31(16)
O4 C4 C3 122.03(17)
O4 C4 C5 123.17(17)
C5 C4 C3 114.79(16)
C4 C5 H5A 109.9
C4 C5 H5B 109.9
C4 C5 C6 108.82(15)
H5A C5 H5B 108.3
C6 C5 H5A 109.9
C6 C5 H5B 109.9
C1 C6 C7 114.63(16)
C1 C6 C10 111.64(15)
C5 C6 C1 104.97(16)
C5 C6 C7 114.00(16)
C5 C6 C10 108.78(15)
C7 C6 C10 102.87(15)
C6 C7 H7 107.0
C6 C7 C8 104.79(16)
C8 C7 H7 107.0
C14 C7 C6 115.25(16)
C14 C7 H7 107.0
C14 C7 C8 115.34(17)
C7 C8 H8A 110.4
C7 C8 H8B 110.4
H8A C8 H8B 108.6
C9 C8 C7 106.46(16)
C9 C8 H8A 110.4
C9 C8 H8B 110.4
C8 C9 H9A 110.6
C8 C9 H9B 110.6
H9A C9 H9B 108.7
C10 C9 C8 105.73(16)
C10 C9 H9A 110.6
C10 C9 H9B 110.6
O5 C10 C6 105.67(15)
O5 C10 C9 109.47(16)
O5 C10 C11 107.21(15)
C6 C10 C11 111.15(15)
C9 C10 C6 103.51(15)
C9 C10 C11 119.08(16)
C3 C11 C10 107.53(15)
C12 C11 C3 98.58(15)
C12 C11 C10 114.63(16)
C15 C11 C3 115.72(16)
C15 C11 C10 112.33(16)
C15 C11 C12 107.49(16)
O3 C12 C11 107.20(15)
O3 C12 H12A 110.3
O3 C12 H12B 110.3
C11 C12 H12A 110.3
C11 C12 H12B 110.3
H12A C12 H12B 108.5
C3 C13 H13A 109.5
C3 C13 H13B 109.5
C3 C13 H13C 109.5
H13A C13 H13B 109.5
H13A C13 H13C 109.5
H13B C13 H13C 109.5
C7 C14 H14A 109.5
C7 C14 H14B 109.5
C7 C14 H14C 109.5
H14A C14 H14B 109.5
H14A C14 H14C 109.5
H14B C14 H14C 109.5
C11 C15 H15A 109.5
C11 C15 H15B 109.5
C11 C15 H15C 109.5
H15A C15 H15B 109.5
H15A C15 H15C 109.5
H15B C15 H15C 109.5

loop_
_geom_bond_atom_site_label_1
_geom_bond_atom_site_label_2
_geom_bond_distance
O1 H1 0.93(2)
O1 C1 1.428(2)
O2 H2 0.90(2)
O2 C2 1.387(2)
O3 C2 1.433(2)
O3 C12 1.447(2)
O4 C4 1.210(2)
O5 H5 0.89(2)
O5 C10 1.440(2)
C1 H1A 1.0000
C1 C2 1.565(3)
C1 C6 1.536(3)
C2 C3 1.553(3)
C3 C4 1.529(3)
C3 C11 1.580(3)
C3 C13 1.521(3)
C4 C5 1.511(3)
C5 H5A 0.9900
C5 H5B 0.9900
C5 C6 1.532(3)
C6 C7 1.537(3)
C6 C10 1.552(3)
C7 H7 1.0000
C7 C8 1.551(3)
C7 C14 1.526(3)
C8 H8A 0.9900
C8 H8B 0.9900
C8 C9 1.551(3)
C9 H9A 0.9900
C9 H9B 0.9900
C9 C10 1.538(3)
C10 C11 1.581(3)
C11 C12 1.534(3)
C11 C15 1.532(3)
C12 H12A 0.9900
C12 H12B 0.9900
C13 H13A 0.9800
C13 H13B 0.9800
C13 H13C 0.9800
C14 H14A 0.9800
C14 H14B 0.9800
C14 H14C 0.9800
C15 H15A 0.9800
C15 H15B 0.9800
C15 H15C 0.9800

loop_
_geom_hbond_atom_site_label_D
_geom_hbond_atom_site_label_H
_geom_hbond_atom_site_label_A
_geom_hbond_distance_DH
_geom_hbond_distance_HA
_geom_hbond_distance_DA
_geom_hbond_angle_DHA
_geom_hbond_site_symmetry_A
O1 H1 O3 0.93(2) 1.84(3) 2.5244(19) 129(3) .
O2 H2 O1 0.90(2) 1.87(2) 2.7126(19) 155(3) 4_566
O5 H5 O2 0.89(2) 1.95(2) 2.832(2) 171(3) 2_565
